data_2015913
loop_
_publ_author_name
'Zhi-Yong Wu'
'Wei Sun'
'Yan-Tuan Li'

_publ_section_title
;Aqua(2,2'-diamino-4,4'-bi-1,3-thiazole-\k^2^<i>N</i>,<i>N</i>')(oxydiacetato-\k^3^<i>O</i>,<i>O</i>',<i>O</i>'')cobalt(II)
 trihydrate
;
_journal_coeditor_code LN3044
_journal_issue 4
_journal_name_full 'Acta Crystallographica Section C'
_journal_page_first m177
_journal_page_last m180
_journal_paper_doi 10.1107/S0108270107011468
_journal_volume 63
_journal_year 2007
_chemical_formula_iupac '[Co (C4 H4 O5) (C6 H6 N4 S2) (H2 O)], 3H2 O'
_chemical_formula_moiety 'C10 H12 Co N4 O6 S2, 3(H2 O)'
_chemical_formula_sum 'C10 H18 Co N4 O9 S2'
_chemical_formula_weight 461.33
_chemical_name_systematic
;
Aqua(2,2'-diamino-4,4'-bi-1,3-thiazole-\k^2^N,N')(oxydiacetato-
\k^3^O,O',O'')cobalt(II) trihydrate
;
_space_group_IT_number 2
_symmetry_cell_setting triclinic
_symmetry_space_group_name_Hall '-P 1'
_symmetry_space_group_name_H-M 'P -1'
_atom_sites_solution_hydrogens geom
_atom_sites_solution_primary direct
_atom_sites_solution_secondary difmap
_cell_angle_alpha 96.69(3)
_cell_angle_beta 93.34(3)
_cell_angle_gamma 90.29(3)
_cell_formula_units_Z 2
_cell_length_a 7.2265(14)
_cell_length_b 9.6980(19)
_cell_length_c 12.319(3)
_cell_measurement_reflns_used 865
_cell_measurement_temperature 298(2)
_cell_measurement_theta_max 27.95
_cell_measurement_theta_min 3.19
_cell_volume 856.0(3)
_computing_cell_refinement 'SAINT (Bruker, 2002)'
_computing_data_collection 'SMART (Bruker, 2002)'
_computing_data_reduction SAINT
_computing_molecular_graphics 'XP (Siemens, 1994)'
_computing_publication_material 'WinGX (Farrugia, 1999)'
_computing_structure_refinement 'SHELXL97 (Sheldrick, 1997)'
_computing_structure_solution 'SHELXS97 (Sheldrick, 1997)'
_diffrn_ambient_temperature 298(2)
_diffrn_measured_fraction_theta_full 0.984
_diffrn_measured_fraction_theta_max 0.984
_diffrn_measurement_device_type 'Bruker APEX area-detector'
_diffrn_measurement_method '\f and \w'
_diffrn_radiation_monochromator graphite
_diffrn_radiation_source 'fine-focus sealed tube'
_diffrn_radiation_type MoK\a
_diffrn_radiation_wavelength 0.71073
_diffrn_reflns_av_R_equivalents 0.0172
_diffrn_reflns_av_sigmaI/netI 0.0349
_diffrn_reflns_limit_h_max 8
_diffrn_reflns_limit_h_min -8
_diffrn_reflns_limit_k_max 11
_diffrn_reflns_limit_k_min -11
_diffrn_reflns_limit_l_max 12
_diffrn_reflns_limit_l_min -14
_diffrn_reflns_number 4583
_diffrn_reflns_theta_full 25.24
_diffrn_reflns_theta_max 25.24
_diffrn_reflns_theta_min 1.67
_diffrn_standards_decay_% 0
_diffrn_standards_interval_time 0
_diffrn_standards_number 0
_exptl_absorpt_coefficient_mu 1.302
_exptl_absorpt_correction_T_max 0.7995
_exptl_absorpt_correction_T_min 0.7627
_exptl_absorpt_correction_type multi-scan
_exptl_absorpt_process_details '(SADABS; Sheldrick, 2003)'
_exptl_crystal_colour red
_exptl_crystal_density_diffrn 1.790
_exptl_crystal_density_method 'not measured'
_exptl_crystal_description prism
_exptl_crystal_F_000 474
_exptl_crystal_size_max 0.22
_exptl_crystal_size_mid 0.19
_exptl_crystal_size_min 0.18
_refine_diff_density_max 0.276
_refine_diff_density_min -0.506
_refine_ls_extinction_method none
_refine_ls_goodness_of_fit_ref 1.011
_refine_ls_hydrogen_treatment constr
_refine_ls_matrix_type full
_refine_ls_number_parameters 235
_refine_ls_number_reflns 3047
_refine_ls_number_restraints 0
_refine_ls_restrained_S_all 1.011
_refine_ls_R_factor_all 0.0374
_refine_ls_R_factor_gt 0.0303
_refine_ls_shift/su_max 0.000
_refine_ls_shift/su_mean 0.000
_refine_ls_structure_factor_coef Fsqd
_refine_ls_weighting_details 'calc w=1/[\s^2^(Fo^2^)+(0.0447P)^2^] where P=(Fo^2^+2Fc^2^)/3'
_refine_ls_weighting_scheme calc
_refine_ls_wR_factor_gt 0.0748
_refine_ls_wR_factor_ref 0.0783
_reflns_number_gt 2570
_reflns_number_total 3047
_reflns_threshold_expression I>2\s(I)
_cod_data_source_file ln3044.cif
_cod_data_source_block I
_cod_original_cell_volume 855.9(3)
_cod_database_code 2015913
_cod_database_fobs_code 2015913

loop_
_symmetry_equiv_pos_as_xyz
'x, y, z'
'-x, -y, -z'

loop_
_atom_site_type_symbol
_atom_site_label
_atom_site_fract_x
_atom_site_fract_y
_atom_site_fract_z
_atom_site_U_iso_or_equiv
_atom_site_adp_type
_atom_site_calc_flag
_atom_site_refinement_flags
_atom_site_occupancy
Co Co1 0.28139(4) 0.01373(3) 0.25915(3) 0.02258(11) Uani d . 1
S S1 0.16657(9) 0.17214(7) 0.62257(5) 0.02952(17) Uani d . 1
S S2 0.42141(10) -0.41139(6) 0.38647(6) 0.03406(18) Uani d . 1
C C1 0.1744(3) 0.1877(2) 0.48405(19) 0.0247(5) Uani d . 1
C C2 0.2377(3) 0.0028(3) 0.5982(2) 0.0283(6) Uani d . 1
H H2 0.2575 -0.0565 0.6517 0.034 Uiso calc R 1
C C3 0.2607(3) -0.0314(2) 0.49139(19) 0.0227(5) Uani d . 1
C C4 0.3211(3) -0.1638(2) 0.43744(19) 0.0236(5) Uani d . 1
C C5 0.3492(4) -0.2826(3) 0.4823(2) 0.0323(6) Uani d . 1
H H5 0.3319 -0.2936 0.5550 0.039 Uiso calc R 1
C C6 0.4101(3) -0.2954(2) 0.2891(2) 0.0252(5) Uani d . 1
C C7 -0.0776(3) 0.0131(3) 0.12836(19) 0.0254(5) Uani d . 1
C C8 -0.0313(3) 0.1658(3) 0.1352(2) 0.0320(6) Uani d . 1
H H8A -0.0207 0.1920 0.0622 0.038 Uiso calc R 1
H H8B -0.1296 0.2197 0.1692 0.038 Uiso calc R 1
C C9 0.2619(3) 0.2912(3) 0.1594(2) 0.0321(6) Uani d . 1
H H9A 0.2209 0.3852 0.1799 0.039 Uiso calc R 1
H H9B 0.2615 0.2752 0.0801 0.039 Uiso calc R 1
C C10 0.4557(3) 0.2725(2) 0.2090(2) 0.0269(6) Uani d . 1
N N1 0.2245(3) 0.07329(19) 0.42410(15) 0.0229(4) Uani d . 1
N N2 0.3527(3) -0.16965(19) 0.32608(15) 0.0232(4) Uani d . 1
N N3 0.1311(3) 0.3078(2) 0.44615(19) 0.0394(6) Uani d . 1
H H3A 0.1345 0.3151 0.3774 0.047 Uiso calc R 1
H H3B 0.0998 0.3777 0.4905 0.047 Uiso calc R 1
N N4 0.4585(3) -0.3337(2) 0.18762(18) 0.0385(6) Uani d . 1
H H4A 0.4539 -0.2750 0.1403 0.046 Uiso calc R 1
H H4B 0.4945 -0.4171 0.1693 0.046 Uiso calc R 1
O O1 0.0337(2) -0.06283(17) 0.17682(14) 0.0285(4) Uani d . 1
O O2 -0.2226(2) -0.02882(19) 0.07437(14) 0.0346(4) Uani d . 1
O O3 0.1406(2) 0.19465(17) 0.19855(14) 0.0289(4) Uani d . 1
O O4 0.4865(2) 0.16389(17) 0.25388(14) 0.0310(4) Uani d . 1
O O5 0.5722(3) 0.36569(18) 0.20069(16) 0.0374(5) Uani d . 1
O O6 0.3978(2) -0.07339(18) 0.10223(13) 0.0323(4) Uani d . 1
H H6C 0.5186 -0.0452 0.1018 0.080 Uiso d R 1
H H6D 0.3401 -0.0417 0.0422 0.080 Uiso d R 1
O O7 0.0060(3) -0.3577(2) 0.13798(17) 0.0483(5) Uani d . 1
H H7C 0.0038 -0.2638 0.1450 0.080 Uiso d R 1
H H7D 0.1097 -0.3805 0.0998 0.080 Uiso d R 1
O O8 0.2554(3) -0.4651(2) -0.02047(16) 0.0556(6) Uani d . 1
H H8C 0.3029 -0.4113 -0.0725 0.080 Uiso d R 1
H H8D 0.1826 -0.5282 -0.0591 0.080 Uiso d R 1
O O9 -0.0901(3) -0.5073(2) 0.32154(17) 0.0537(6) Uani d . 1
H H9C -0.1894 -0.5482 0.2944 0.080 Uiso d R 1
H H9D -0.0494 -0.4606 0.2735 0.080 Uiso d R 1

loop_
_atom_site_aniso_label
_atom_site_aniso_U_11
_atom_site_aniso_U_22
_atom_site_aniso_U_33
_atom_site_aniso_U_12
_atom_site_aniso_U_13
_atom_site_aniso_U_23
Co1 0.02381(19) 0.02231(19) 0.02227(19) -0.00054(13) -0.00083(13) 0.00657(13)
S1 0.0337(4) 0.0302(3) 0.0246(3) 0.0028(3) 0.0034(3) 0.0018(3)
S2 0.0442(4) 0.0224(3) 0.0368(4) 0.0043(3) 0.0024(3) 0.0084(3)
C1 0.0241(13) 0.0262(13) 0.0241(13) -0.0001(10) 0.0012(10) 0.0044(10)
C2 0.0297(14) 0.0293(14) 0.0269(14) 0.0018(11) -0.0002(11) 0.0080(11)
C3 0.0186(12) 0.0250(12) 0.0251(13) -0.0014(10) -0.0008(10) 0.0067(10)
C4 0.0204(12) 0.0264(13) 0.0243(13) -0.0011(10) -0.0001(10) 0.0056(10)
C5 0.0435(16) 0.0277(14) 0.0272(14) 0.0034(12) 0.0047(12) 0.0073(11)
C6 0.0228(12) 0.0219(12) 0.0307(14) 0.0001(10) -0.0016(10) 0.0032(10)
C7 0.0237(13) 0.0325(14) 0.0203(12) 0.0010(11) 0.0048(10) 0.0029(10)
C8 0.0246(13) 0.0339(14) 0.0384(15) 0.0037(11) -0.0066(11) 0.0117(12)
C9 0.0332(15) 0.0266(14) 0.0386(16) -0.0026(11) -0.0018(12) 0.0145(12)
C10 0.0301(14) 0.0242(13) 0.0258(13) 0.0000(11) 0.0043(11) -0.0002(10)
N1 0.0232(11) 0.0227(10) 0.0237(11) -0.0004(8) 0.0002(8) 0.0070(8)
N2 0.0230(11) 0.0237(11) 0.0230(11) 0.0004(8) -0.0004(8) 0.0034(8)
N3 0.0581(16) 0.0269(12) 0.0345(13) 0.0127(11) 0.0061(11) 0.0077(10)
N4 0.0566(16) 0.0292(12) 0.0295(13) 0.0091(11) 0.0045(11) 0.0017(10)
O1 0.0293(10) 0.0254(9) 0.0311(10) -0.0003(7) -0.0040(8) 0.0077(7)
O2 0.0236(10) 0.0447(11) 0.0349(11) -0.0034(8) -0.0061(8) 0.0055(8)
O3 0.0271(9) 0.0276(9) 0.0331(10) -0.0035(7) -0.0048(8) 0.0117(8)
O4 0.0264(9) 0.0306(10) 0.0373(10) -0.0009(7) -0.0031(8) 0.0123(8)
O5 0.0338(10) 0.0304(10) 0.0495(12) -0.0068(8) 0.0050(9) 0.0106(9)
O6 0.0284(10) 0.0429(11) 0.0268(10) -0.0008(8) 0.0032(8) 0.0089(8)
O7 0.0513(13) 0.0345(11) 0.0584(14) -0.0064(10) 0.0133(11) -0.0023(10)
O8 0.0649(15) 0.0638(15) 0.0373(12) -0.0192(12) 0.0048(10) 0.0017(11)
O9 0.0532(14) 0.0544(14) 0.0552(14) 0.0053(11) -0.0064(11) 0.0182(11)

loop_
_atom_type_symbol
_atom_type_description
_atom_type_scat_dispersion_real
_atom_type_scat_dispersion_imag
_atom_type_scat_source
C C 0.0033 0.0016 'International Tables Vol C Tables 4.2.6.8 and 6.1.1.4'
H H 0.0000 0.0000 'International Tables Vol C Tables 4.2.6.8 and 6.1.1.4'
N N 0.0061 0.0033 'International Tables Vol C Tables 4.2.6.8 and 6.1.1.4'
O O 0.0106 0.0060 'International Tables Vol C Tables 4.2.6.8 and 6.1.1.4'
Co Co 0.3494 0.9721 'International Tables Vol C Tables 4.2.6.8 and 6.1.1.4'
S S 0.1246 0.1234 'International Tables Vol C Tables 4.2.6.8 and 6.1.1.4'

loop_
_geom_angle_atom_site_label_1
_geom_angle_atom_site_label_2
_geom_angle_atom_site_label_3
_geom_angle
_geom_angle_publ_flag
N1 Co1 N2 80.19(7) y
N1 Co1 O1 107.35(7) y
N2 Co1 O3 166.67(7) y
O1 Co1 O3 73.82(7) y
O1 Co1 O4 141.33(7) y
O3 Co1 O4 73.75(6) y
O4 Co1 N2 118.60(7) ?
O1 Co1 N2 96.19(7) ?
O4 Co1 N1 95.48(8) ?
N1 Co1 O3 94.18(7) ?
O4 Co1 O6 82.15(7) ?
O1 Co1 O6 81.89(7) ?
N2 Co1 O6 89.39(7) ?
N1 Co1 O6 166.65(7) ?
O3 Co1 O6 97.72(7) ?
C2 S1 C1 89.51(12) ?
C5 S2 C6 89.56(12) ?
N1 C1 N3 125.5(2) ?
N1 C1 S1 114.30(17) ?
N3 C1 S1 120.16(19) ?
C3 C2 S1 110.50(18) ?
C3 C2 H2 124.7 ?
S1 C2 H2 124.7 ?
C2 C3 N1 116.0(2) ?
C2 C3 C4 127.7(2) ?
N1 C3 C4 116.4(2) ?
C5 C4 N2 115.7(2) ?
C5 C4 C3 127.4(2) ?
N2 C4 C3 116.83(19) ?
C4 C5 S2 110.62(19) ?
C4 C5 H5 124.7 ?
S2 C5 H5 124.7 ?
N2 C6 N4 125.0(2) ?
N2 C6 S2 114.18(18) ?
N4 C6 S2 120.80(18) ?
O2 C7 O1 125.0(2) ?
O2 C7 C8 117.3(2) ?
O1 C7 C8 117.7(2) ?
O3 C8 C7 109.63(19) ?
O3 C8 H8A 109.7 ?
C7 C8 H8A 109.7 ?
O3 C8 H8B 109.7 ?
C7 C8 H8B 109.7 ?
H8A C8 H8B 108.2 ?
O3 C9 C10 108.63(19) ?
O3 C9 H9A 110.0 ?
C10 C9 H9A 110.0 ?
O3 C9 H9B 110.0 ?
C10 C9 H9B 110.0 ?
H9A C9 H9B 108.3 ?
O5 C10 O4 125.5(2) ?
O5 C10 C9 117.0(2) ?
O4 C10 C9 117.5(2) ?
C1 N1 C3 109.74(19) ?
C1 N1 Co1 136.94(16) ?
C3 N1 Co1 113.13(15) ?
C6 N2 C4 109.88(19) ?
C6 N2 Co1 136.69(16) ?
C4 N2 Co1 113.26(15) ?
C1 N3 H3A 120.0 ?
C1 N3 H3B 120.0 ?
H3A N3 H3B 120.0 ?
C6 N4 H4A 120.0 ?
C6 N4 H4B 120.0 ?
H4A N4 H4B 120.0 ?
C7 O1 Co1 122.66(15) ?
C9 O3 C8 115.91(18) ?
C9 O3 Co1 114.31(14) ?
C8 O3 Co1 116.11(14) ?
C10 O4 Co1 121.76(16) ?
Co1 O6 H6C 109.4 ?
Co1 O6 H6D 113.2 ?
H6C O6 H6D 104.9 ?
H7C O7 H7D 104.5 ?
H8C O8 H8D 105.2 ?
H9C O9 H9D 107.7 ?

loop_
_geom_bond_atom_site_label_1
_geom_bond_atom_site_label_2
_geom_bond_distance
_geom_bond_publ_flag
Co1 N1 2.111(2) y
Co1 N2 2.0998(19) y
Co1 O1 2.0934(18) y
Co1 O3 2.2149(17) y
Co1 O4 2.0820(18) y
Co1 O6 2.2304(18) y
S1 C2 1.721(3) ?
S1 C1 1.735(2) ?
S2 C5 1.721(3) ?
S2 C6 1.737(2) ?
C1 N1 1.323(3) ?
C1 N3 1.336(3) ?
C2 C3 1.339(3) ?
C2 H2 0.9300 ?
C3 N1 1.400(3) ?
C3 C4 1.457(3) ?
C4 C5 1.346(3) ?
C4 N2 1.398(3) ?
C5 H5 0.9300 ?
C6 N2 1.329(3) ?
C6 N4 1.329(3) ?
C7 O1 1.264(3) y
C7 O2 1.247(3) y
C7 C8 1.509(3) ?
C8 O3 1.436(3) ?
C8 H8A 0.9700 ?
C8 H8B 0.9700 ?
C9 O3 1.423(3) ?
C9 C10 1.515(3) ?
C9 H9A 0.9700 ?
C9 H9B 0.9700 ?
C10 O4 1.261(3) y
C10 O5 1.249(3) y
N3 H3A 0.8600 ?
N3 H3B 0.8600 ?
N4 H4A 0.8600 ?
N4 H4B 0.8600 ?
O6 H6C 0.9138 ?
O6 H6D 0.9135 ?
O7 H7C 0.9051 ?
O7 H7D 0.9221 ?
O8 H8C 0.9498 ?
O8 H8D 0.8817 ?
O9 H9C 0.8500 ?
O9 H9D 0.8500 ?

loop_
_geom_hbond_atom_site_label_D
_geom_hbond_atom_site_label_H
_geom_hbond_atom_site_label_A
_geom_hbond_site_symmetry_A
_geom_hbond_distance_DH
_geom_hbond_distance_HA
_geom_hbond_distance_DA
_geom_hbond_angle_DHA
O6 H6D O2 2 0.91 1.83 2.741(3) 178
O6 H6C O2 1_655 0.91 1.93 2.822(2) 165
N3 H3A O3 . 0.86 2.37 3.124(3) 146
N4 H4B O5 1_545 0.86 2.25 3.053(3) 155
N4 H4A O6 . 0.86 2.10 2.872(3) 149
O7 H7C O1 . 0.91 1.95 2.848(3) 171
O7 H7D O8 . 0.92 1.97 2.846(3) 158
O8 H8C O5 2_655 0.95 1.96 2.867(3) 160
O8 H8D O7 2_545 0.88 1.90 2.772(3) 171
O9 H9C O5 1_445 0.85 2.13 2.968(3) 170
O9 H9D O7 . 0.85 2.10 2.939(3) 169
N3 H3A O9 1_565 0.86 2.50 2.918(3) 111
N3 H3B O9 2_556 0.86 2.51 3.292(3) 152
C2 H2 O4 2_656 0.93 2.43 3.194(3) 139

loop_
_geom_torsion_atom_site_label_1
_geom_torsion_atom_site_label_2
_geom_torsion_atom_site_label_3
_geom_torsion_atom_site_label_4
_geom_torsion
_geom_torsion_publ_flag
C2 S1 C1 N1 0.8(2) ?
C2 S1 C1 N3 -179.5(2) ?
C1 S1 C2 C3 -0.58(19) ?
S1 C2 C3 N1 0.3(3) ?
S1 C2 C3 C4 179.4(2) ?
C2 C3 C4 C5 6.9(4) ?
N1 C3 C4 C5 -174.0(2) ?
C2 C3 C4 N2 -173.6(2) ?
N1 C3 C4 N2 5.5(3) ?
N2 C4 C5 S2 0.8(3) ?
C3 C4 C5 S2 -179.7(2) ?
C6 S2 C5 C4 0.1(2) ?
C5 S2 C6 N2 -1.1(2) ?
C5 S2 C6 N4 178.1(2) ?
O2 C7 C8 O3 -179.0(2) ?
O1 C7 C8 O3 0.4(3) y
O3 C9 C10 O5 -166.4(2) ?
O3 C9 C10 O4 14.4(3) y
N3 C1 N1 C3 179.5(2) ?
S1 C1 N1 C3 -0.8(3) ?
N3 C1 N1 Co1 5.1(4) ?
S1 C1 N1 Co1 -175.22(13) ?
C2 C3 N1 C1 0.3(3) ?
C4 C3 N1 C1 -178.9(2) ?
C2 C3 N1 Co1 176.20(17) ?
C4 C3 N1 Co1 -3.0(2) ?
O4 Co1 N1 C1 56.4(2) ?
O1 Co1 N1 C1 -92.0(2) ?
N2 Co1 N1 C1 174.5(2) ?
O3 Co1 N1 C1 -17.7(2) ?
O6 Co1 N1 C1 135.4(3) ?
O4 Co1 N1 C3 -117.89(15) ?
O1 Co1 N1 C3 93.71(16) ?
N2 Co1 N1 C3 0.24(15) ?
O3 Co1 N1 C3 168.06(15) ?
O6 Co1 N1 C3 -38.9(4) ?
N4 C6 N2 C4 -177.5(2) ?
S2 C6 N2 C4 1.7(3) ?
N4 C6 N2 Co1 7.7(4) ?
S2 C6 N2 Co1 -173.08(13) ?
C5 C4 N2 C6 -1.6(3) ?
C3 C4 N2 C6 178.8(2) ?
C5 C4 N2 Co1 174.47(18) ?
C3 C4 N2 Co1 -5.1(2) ?
O4 Co1 N2 C6 -91.8(2) ?
O1 Co1 N2 C6 70.7(2) ?
N1 Co1 N2 C6 177.3(2) ?
O3 Co1 N2 C6 111.4(3) ?
O6 Co1 N2 C6 -11.1(2) ?
O4 Co1 N2 C4 93.54(16) ?
O1 Co1 N2 C4 -103.97(15) ?
N1 Co1 N2 C4 2.63(15) ?
O3 Co1 N2 C4 -63.2(4) ?
O6 Co1 N2 C4 174.25(15) ?
O2 C7 O1 Co1 176.75(17) ?
C8 C7 O1 Co1 -2.6(3) ?
O4 Co1 O1 C7 -31.4(2) ?
N2 Co1 O1 C7 173.67(17) ?
N1 Co1 O1 C7 92.05(18) ?
O3 Co1 O1 C7 2.68(16) ?
O6 Co1 O1 C7 -97.84(17) ?
C10 C9 O3 C8 -160.6(2) ?
C10 C9 O3 Co1 -21.5(2) ?
C7 C8 O3 C9 140.1(2) ?
C7 C8 O3 Co1 1.7(2) ?
O4 Co1 O3 C9 17.35(16) ?
O1 Co1 O3 C9 -141.29(17) ?
N2 Co1 O3 C9 176.2(3) ?
N1 Co1 O3 C9 111.85(17) ?
O6 Co1 O3 C9 -62.10(17) ?
O4 Co1 O3 C8 156.39(17) ?
O1 Co1 O3 C8 -2.24(16) ?
N2 Co1 O3 C8 -44.7(4) ?
N1 Co1 O3 C8 -109.11(16) ?
O6 Co1 O3 C8 76.95(16) ?
O5 C10 O4 Co1 -178.53(19) ?
C9 C10 O4 Co1 0.6(3) ?
O1 Co1 O4 C10 24.3(2) ?
N2 Co1 O4 C10 175.73(17) ?
N1 Co1 O4 C10 -102.48(19) ?
O3 Co1 O4 C10 -9.71(17) ?
O6 Co1 O4 C10 90.75(19) ?
